data_7241302
loop_
_publ_author_name
'Gao, Lingling'
'Bian, Yongjun'
'Tian, Yuan'
'chen, yongqiang'
'Hu, Tuoping'

_publ_section_title
;
 Structural Diversity, Gas Adsorption and Magnetic Property of Three
 Coordination Polymers based on Rigid Multicarboxylate Ligand
;
_journal_name_full CrystEngComm
_journal_paper_doi 10.1039/D0CE01201G
_journal_year 2020
_chemical_formula_moiety '0.5(C92 H60 Co8 O52), C16 H20 N4'
_chemical_formula_sum 'C62 H50 Co4 N4 O26'
_chemical_formula_weight 1502.78
_space_group_crystal_system monoclinic
_space_group_IT_number 14
_space_group_name_Hall '-P 2yn'
_space_group_name_H-M_alt 'P 1 21/n 1'
_atom_sites_solution_hydrogens mixed
_atom_sites_solution_primary dual
_audit_creation_date 2017-08-19
_audit_creation_method
;
Olex2 1.2-beta
(compiled 2017.08.10 svn.r3458 for OlexSys, GUI svn.r5381)
;
_audit_update_record
;
2019-02-24 deposited with the CCDC.	2020-09-24 downloaded from the CCDC.
;
_cell_angle_alpha 90
_cell_angle_beta 97.391(2)
_cell_angle_gamma 90
_cell_formula_units_Z 2
_cell_length_a 10.2987(6)
_cell_length_b 16.1185(9)
_cell_length_c 17.2403(10)
_cell_measurement_reflns_used 5513
_cell_measurement_temperature 150.15
_cell_measurement_theta_max 24.948
_cell_measurement_theta_min 2.36
_cell_volume 2838.1(3)
_computing_cell_refinement 'SAINT v8.37A (Bruker, 2015)'
_computing_data_reduction 'SAINT v8.37A (Bruker, 2015)'
_computing_molecular_graphics 'Olex2 (Dolomanov et al., 2009)'
_computing_publication_material 'Olex2 (Dolomanov et al., 2009)'
_computing_structure_refinement 'ShelXL (Sheldrick, 2015)'
_computing_structure_solution 'ShelXT (Sheldrick, 2015)'
_diffrn_ambient_temperature 150.15
_diffrn_measured_fraction_theta_full 0.998
_diffrn_measured_fraction_theta_max 0.996
_diffrn_measurement_device_type 'Bruker APEX-II CCD'
_diffrn_measurement_method '\f and \w scans'
_diffrn_radiation_type MoK\a
_diffrn_radiation_wavelength 0.71073
_diffrn_reflns_av_R_equivalents 0.1049
_diffrn_reflns_av_unetI/netI 0.0691
_diffrn_reflns_Laue_measured_fraction_full 0.998
_diffrn_reflns_Laue_measured_fraction_max 0.996
_diffrn_reflns_limit_h_max 12
_diffrn_reflns_limit_h_min -12
_diffrn_reflns_limit_k_max 19
_diffrn_reflns_limit_k_min -19
_diffrn_reflns_limit_l_max 20
_diffrn_reflns_limit_l_min -20
_diffrn_reflns_number 29277
_diffrn_reflns_point_group_measured_fraction_full 0.998
_diffrn_reflns_point_group_measured_fraction_max 0.996
_diffrn_reflns_theta_full 25.242
_diffrn_reflns_theta_max 25.377
_diffrn_reflns_theta_min 2.361
_diffrn_standards_number 0
_exptl_absorpt_coefficient_mu 1.248
_exptl_absorpt_correction_T_max 0.7452
_exptl_absorpt_correction_T_min 0.6889
_exptl_absorpt_correction_type multi-scan
_exptl_absorpt_process_details
'SADABS-2016/2 (Bruker,2016/2) was used for absorption correction. wR2(int) was 0.0839 before and 0.0731 after correction. The Ratio of minimum to maximum transmission is 0.9244. The \l/2 correction factor is Not present.'
_exptl_crystal_colour colourless
_exptl_crystal_colour_primary colourless
_exptl_crystal_density_diffrn 1.759
_exptl_crystal_description block
_exptl_crystal_F_000 1532
_exptl_crystal_size_max 0.2
_exptl_crystal_size_mid 0.2
_exptl_crystal_size_min 0.04
_refine_diff_density_max 0.548
_refine_diff_density_min -0.560
_refine_diff_density_rms 0.137
_refine_ls_extinction_method none
_refine_ls_goodness_of_fit_ref 1.174
_refine_ls_hydrogen_treatment constr
_refine_ls_matrix_type full
_refine_ls_number_parameters 437
_refine_ls_number_reflns 5187
_refine_ls_number_restraints 0
_refine_ls_restrained_S_all 1.174
_refine_ls_R_factor_all 0.1136
_refine_ls_R_factor_gt 0.0709
_refine_ls_shift/su_max 0.000
_refine_ls_shift/su_mean 0.000
_refine_ls_structure_factor_coef Fsqd
_refine_ls_weighting_details 'w=1/[\s^2^(Fo^2^)+21.0390P] where P=(Fo^2^+2Fc^2^)/3'
_refine_ls_weighting_scheme calc
_refine_ls_wR_factor_gt 0.1178
_refine_ls_wR_factor_ref 0.1351
_reflns_Friedel_coverage 0.000
_reflns_number_gt 3774
_reflns_number_total 5187
_reflns_threshold_expression 'I > 2\s(I)'
_cod_data_source_file d0ce01201g2.cif
_cod_data_source_block mo_0818_1_0m
_cod_database_code 7241302
_shelx_shelxl_version_number 2016/6
_shelx_space_group_comment
;
The symmetry employed for this shelxl refinement is uniquely defined
by the following loop, which should always be used as a source of
symmetry information in preference to the above space-group names.
They are only intended as comments.
;
_shelx_estimated_absorpt_t_max 0.952
_shelx_estimated_absorpt_t_min 0.788
_olex2_refinement_description
;
1. Fixed Uiso
 At 1.2 times of:
  All C(H) groups, H1 of O1, All C(H,H) groups, All N(H) groups
 At 1.5 times of:
  All C(H,H,H) groups, H7 of O7, All O(H,H) groups
2.a Riding coordinates:
 O1(H1)
2.b Rotating group:
 O10(H10A,H10B), O13(H13A,H13B)
2.c Secondary CH2 refined with riding coordinates:
 C28(H28A,H28B)
2.d Aromatic/amide H refined with riding coordinates:
 N2(H2), C4(H4), C7(H7A), C8(H8), C10(H10), C13(H13), C18(H18), C19(H19),
 C20(H20), C21(H21), C25(H25), C26(H26), C30(H30), C31(H31)
2.e Idealised Me refined as rotating group:
 C27(H27A,H27B,H27C)
2.f Idealised tetrahedral OH refined as rotating group:
 O7(H7)
;
_olex2_submission_special_instructions 'No special instructions were received'

loop_
_space_group_symop_operation_xyz
'x, y, z'
'-x+1/2, y+1/2, -z+1/2'
'-x, -y, -z'
'x-1/2, -y-1/2, z-1/2'

loop_
_atom_site_label
_atom_site_type_symbol
_atom_site_fract_x
_atom_site_fract_y
_atom_site_fract_z
_atom_site_U_iso_or_equiv
_atom_site_adp_type
_atom_site_occupancy
_atom_site_site_symmetry_order
_atom_site_calc_flag
_atom_site_refinement_flags_posn
_atom_site_refinement_flags_adp
_atom_site_refinement_flags_occupancy
_atom_site_disorder_assembly
_atom_site_disorder_group
Co1 Co 0.39201(8) 0.43585(5) -0.02640(5) 0.0129(2) Uani 1 1 d . . . . .
Co2 Co 0.68932(8) 0.35713(5) -0.05197(5) 0.0156(2) Uani 1 1 d . . . . .
O1 O 0.5800(4) 0.4616(2) -0.0485(2) 0.0126(9) Uani 1 1 d . . . . .
H1 H 0.574349 0.480306 -0.095062 0.015 Uiso 1 1 d R . . . .
O2 O 0.6338(4) 0.2911(3) 0.0515(2) 0.0208(10) Uani 1 1 d . . . . .
O3 O 0.4447(4) 0.3526(3) 0.0669(2) 0.0189(9) Uani 1 1 d . . . . .
O4 O 0.2728(4) 0.1056(3) 0.3484(2) 0.0218(10) Uani 1 1 d . . . . .
O5 O 0.4817(4) 0.0796(3) 0.3955(2) 0.0301(12) Uani 1 1 d . . . . .
O6 O -0.1685(4) 0.2464(3) -0.0512(2) 0.0230(10) Uani 1 1 d . . . . .
O7 O -0.1354(4) 0.2212(3) 0.0772(2) 0.0265(11) Uani 1 1 d . . . . .
H7 H -0.212878 0.238181 0.074773 0.040 Uiso 1 1 calc GR . . . .
O8 O 0.3651(4) 0.3367(3) -0.1025(2) 0.0209(10) Uani 1 1 d . . . . .
O9 O 0.5612(4) 0.2848(3) -0.1202(3) 0.0268(11) Uani 1 1 d . . . . .
O10 O 0.8523(4) 0.4029(3) 0.0196(2) 0.0197(10) Uani 1 1 d . . . . .
H10A H 0.829907 0.444222 0.050050 0.030 Uiso 1 1 d GR . . . .
H10B H 0.907878 0.427568 -0.009108 0.030 Uiso 1 1 d GR . . . .
O11 O 0.2070(4) 0.0117(2) -0.3854(2) 0.0166(9) Uani 1 1 d . . . . .
O12 O 0.0643(4) -0.0024(3) -0.3017(3) 0.0297(12) Uani 1 1 d . . . . .
O13 O 0.1994(4) 0.4104(3) 0.0003(3) 0.0237(10) Uani 1 1 d . . . . .
H13A H 0.218906 0.366179 0.024807 0.036 Uiso 1 1 d GR . . . .
H13B H 0.145816 0.401050 -0.043533 0.036 Uiso 1 1 d GR . . . .
N1 N 0.2554(5) 0.4567(4) 0.3691(3) 0.0280(14) Uani 1 1 d . . . . .
N2 N 0.4158(6) 0.4921(4) 0.3082(3) 0.0322(14) Uani 1 1 d . . . . .
H2 H 0.467105 0.497815 0.271513 0.039 Uiso 1 1 calc R . . . .
C1 C 0.5285(5) 0.2964(4) 0.0813(3) 0.0108(12) Uani 1 1 d . . . . .
C2 C 0.4971(6) 0.2332(4) 0.1409(3) 0.0141(13) Uani 1 1 d . . . . .
C3 C 0.3694(5) 0.2018(3) 0.1405(3) 0.0117(12) Uani 1 1 d . . . . .
C4 C 0.3403(5) 0.1599(4) 0.2065(3) 0.0134(13) Uani 1 1 d . . . . .
H4 H 0.252930 0.141763 0.208261 0.016 Uiso 1 1 calc R . . . .
C5 C 0.4345(6) 0.1436(4) 0.2704(3) 0.0165(13) Uani 1 1 d . . . . .
C6 C 0.3939(6) 0.1059(4) 0.3441(3) 0.0172(13) Uani 1 1 d . . . . .
C7 C 0.5633(6) 0.1667(4) 0.2658(3) 0.0169(13) Uani 1 1 d . . . . .
H7A H 0.630627 0.150804 0.305991 0.020 Uiso 1 1 calc R . . . .
C8 C 0.5939(6) 0.2127(4) 0.2028(3) 0.0159(13) Uani 1 1 d . . . . .
H8 H 0.681493 0.230689 0.201469 0.019 Uiso 1 1 calc R . . . .
C9 C 0.2698(5) 0.2065(4) 0.0702(3) 0.0116(12) Uani 1 1 d . . . . .
C10 C 0.1371(5) 0.2174(4) 0.0743(3) 0.0133(12) Uani 1 1 d . . . . .
H10 H 0.107543 0.227214 0.123454 0.016 Uiso 1 1 calc R . . . .
C11 C 0.0467(6) 0.2141(4) 0.0065(3) 0.0153(13) Uani 1 1 d . . . . .
C12 C -0.0948(6) 0.2286(4) 0.0074(3) 0.0161(13) Uani 1 1 d . . . . .
C13 C 0.0883(6) 0.1987(4) -0.0658(3) 0.0180(14) Uani 1 1 d . . . . .
H13 H 0.026056 0.196357 -0.111449 0.022 Uiso 1 1 calc R . . . .
C14 C 0.2211(5) 0.1868(3) -0.0716(3) 0.0123(12) Uani 1 1 d . . . . .
C15 C 0.2686(6) 0.1696(4) -0.1482(3) 0.0141(13) Uani 1 1 d . . . . .
C16 C 0.3724(5) 0.2127(4) -0.1732(3) 0.0135(13) Uani 1 1 d . . . . .
C17 C 0.4377(6) 0.2847(4) -0.1275(3) 0.0132(12) Uani 1 1 d . . . . .
C18 C 0.4146(6) 0.1916(4) -0.2430(3) 0.0171(13) Uani 1 1 d . . . . .
H18 H 0.487822 0.219844 -0.258793 0.020 Uiso 1 1 calc R . . . .
C19 C 0.3531(6) 0.1299(4) -0.2913(3) 0.0194(14) Uani 1 1 d . . . . .
H19 H 0.383898 0.116368 -0.339357 0.023 Uiso 1 1 calc R . . . .
C20 C 0.2066(6) 0.1090(4) -0.1958(3) 0.0152(13) Uani 1 1 d . . . . .
H20 H 0.134808 0.080185 -0.178835 0.018 Uiso 1 1 calc R . . . .
C21 C 0.3096(6) 0.1905(4) -0.0028(3) 0.0150(13) Uani 1 1 d . . . . .
H21 H 0.400051 0.181808 -0.005845 0.018 Uiso 1 1 calc R . . . .
C22 C 0.1672(6) 0.0275(4) -0.3212(3) 0.0192(14) Uani 1 1 d . . . . .
C23 C 0.2456(6) 0.0884(4) -0.2680(3) 0.0150(13) Uani 1 1 d . . . . .
C24 C 0.3065(7) 0.4496(4) 0.3011(4) 0.0304(17) Uani 1 1 d . . . . .
C25 C 0.4379(7) 0.5262(5) 0.3815(4) 0.0340(18) Uani 1 1 d . . . . .
H25 H 0.510728 0.559409 0.401471 0.041 Uiso 1 1 calc R . . . .
C26 C 0.3387(7) 0.5043(5) 0.4196(4) 0.0320(17) Uani 1 1 d . . . . .
H26 H 0.327643 0.518707 0.471772 0.038 Uiso 1 1 calc R . . . .
C27 C 0.2494(9) 0.4028(6) 0.2307(5) 0.058(3) Uani 1 1 d . . . . .
H27A H 0.243930 0.343811 0.243701 0.088 Uiso 1 1 calc GR . . . .
H27B H 0.305208 0.409613 0.189131 0.088 Uiso 1 1 calc GR . . . .
H27C H 0.161576 0.424036 0.212660 0.088 Uiso 1 1 calc GR . . . .
C28 C 0.1337(7) 0.4151(5) 0.3848(5) 0.042(2) Uani 1 1 d . . . . .
H28A H 0.154715 0.357964 0.403300 0.051 Uiso 1 1 calc R . . . .
H28B H 0.073191 0.411256 0.335420 0.051 Uiso 1 1 calc R . . . .
C29 C 0.0656(6) 0.4602(4) 0.4453(4) 0.0265(16) Uani 1 1 d . . . . .
C30 C 0.0942(7) 0.4419(4) 0.5236(5) 0.0347(17) Uani 1 1 d . . . . .
H30 H 0.158888 0.401356 0.540143 0.042 Uiso 1 1 calc R . . . .
C31 C -0.0297(7) 0.5182(5) 0.4215(4) 0.0339(18) Uani 1 1 d . . . . .
H31 H -0.050953 0.530773 0.367471 0.041 Uiso 1 1 calc R . . . .

loop_
_atom_site_aniso_label
_atom_site_aniso_U_11
_atom_site_aniso_U_22
_atom_site_aniso_U_33
_atom_site_aniso_U_23
_atom_site_aniso_U_13
_atom_site_aniso_U_12
Co1 0.0120(4) 0.0129(4) 0.0136(4) 0.0000(3) 0.0012(3) -0.0002(3)
Co2 0.0130(4) 0.0170(4) 0.0169(4) -0.0033(4) 0.0019(3) -0.0003(3)
O1 0.013(2) 0.014(2) 0.011(2) 0.0015(17) 0.0049(16) 0.0002(16)
O2 0.014(2) 0.027(3) 0.024(2) 0.008(2) 0.0102(18) 0.0022(19)
O3 0.017(2) 0.021(2) 0.019(2) 0.0045(19) 0.0028(17) 0.0022(19)
O4 0.012(2) 0.040(3) 0.014(2) 0.007(2) 0.0046(17) -0.0013(19)
O5 0.016(2) 0.055(3) 0.020(2) 0.015(2) 0.0030(19) 0.013(2)
O6 0.013(2) 0.031(3) 0.024(2) -0.001(2) -0.0020(19) 0.0037(19)
O7 0.015(2) 0.043(3) 0.023(2) 0.005(2) 0.0058(19) 0.006(2)
O8 0.022(2) 0.018(2) 0.023(2) -0.0058(19) 0.0035(19) -0.0010(19)
O9 0.016(2) 0.024(3) 0.039(3) -0.016(2) -0.002(2) -0.0027(19)
O10 0.020(2) 0.024(2) 0.016(2) -0.0025(19) 0.0025(18) 0.0022(19)
O11 0.022(2) 0.018(2) 0.010(2) -0.0066(18) 0.0054(17) -0.0057(18)
O12 0.029(3) 0.040(3) 0.022(2) -0.015(2) 0.011(2) -0.022(2)
O13 0.019(2) 0.023(3) 0.028(3) 0.005(2) -0.0001(19) -0.0011(19)
N1 0.023(3) 0.035(4) 0.030(3) -0.006(3) 0.016(3) -0.003(3)
N2 0.031(3) 0.037(4) 0.030(3) 0.002(3) 0.013(3) 0.001(3)
C1 0.005(3) 0.016(3) 0.011(3) -0.004(2) -0.001(2) -0.006(2)
C2 0.015(3) 0.017(3) 0.012(3) 0.001(2) 0.008(2) 0.002(2)
C3 0.013(3) 0.011(3) 0.010(3) 0.000(2) 0.000(2) 0.001(2)
C4 0.007(3) 0.025(3) 0.010(3) 0.002(3) 0.004(2) -0.002(2)
C5 0.025(3) 0.015(3) 0.010(3) 0.001(3) 0.002(2) 0.001(3)
C6 0.019(3) 0.014(3) 0.019(3) 0.003(3) 0.003(3) 0.000(3)
C7 0.019(3) 0.022(3) 0.009(3) 0.003(3) -0.005(2) -0.001(3)
C8 0.010(3) 0.023(3) 0.012(3) 0.004(3) -0.007(2) 0.003(3)
C9 0.008(3) 0.013(3) 0.014(3) 0.006(2) 0.003(2) 0.001(2)
C10 0.010(3) 0.021(3) 0.008(3) 0.003(2) -0.001(2) -0.003(2)
C11 0.016(3) 0.012(3) 0.018(3) 0.000(3) 0.001(2) 0.005(2)
C12 0.012(3) 0.020(3) 0.016(3) -0.003(3) 0.000(3) -0.004(3)
C13 0.015(3) 0.021(3) 0.017(3) -0.003(3) -0.002(3) 0.000(3)
C14 0.016(3) 0.012(3) 0.008(3) -0.001(2) -0.002(2) -0.002(2)
C15 0.016(3) 0.020(3) 0.005(3) -0.002(2) -0.003(2) 0.006(2)
C16 0.010(3) 0.015(3) 0.016(3) 0.002(3) -0.001(2) 0.003(2)
C17 0.016(3) 0.010(3) 0.013(3) 0.003(2) -0.001(2) 0.000(2)
C18 0.017(3) 0.017(3) 0.018(3) -0.005(3) 0.005(3) -0.007(3)
C19 0.021(3) 0.027(4) 0.011(3) -0.006(3) 0.011(3) 0.001(3)
C20 0.014(3) 0.018(3) 0.014(3) -0.003(3) 0.003(2) -0.007(2)
C21 0.011(3) 0.014(3) 0.021(3) 0.003(3) 0.004(2) 0.002(2)
C22 0.031(4) 0.021(3) 0.006(3) -0.002(3) 0.003(3) -0.002(3)
C23 0.017(3) 0.011(3) 0.016(3) -0.003(2) 0.000(3) -0.003(2)
C24 0.037(4) 0.026(4) 0.030(4) -0.004(3) 0.010(3) 0.001(3)
C25 0.030(4) 0.036(4) 0.037(4) -0.004(4) 0.010(3) -0.003(3)
C26 0.034(4) 0.037(4) 0.027(4) -0.009(3) 0.011(3) 0.005(3)
C27 0.058(6) 0.079(7) 0.042(5) -0.027(5) 0.020(5) -0.017(5)
C28 0.036(5) 0.036(5) 0.059(5) -0.013(4) 0.022(4) -0.015(4)
C29 0.026(4) 0.019(4) 0.036(4) -0.001(3) 0.012(3) -0.007(3)
C30 0.028(4) 0.026(4) 0.051(5) 0.011(4) 0.007(3) 0.008(3)
C31 0.041(5) 0.036(5) 0.026(4) 0.008(3) 0.010(3) -0.005(4)

loop_
_atom_type_symbol
_atom_type_description
_atom_type_scat_dispersion_real
_atom_type_scat_dispersion_imag
_atom_type_scat_source
C C 0.0030 0.0020 'International Tables Vol C Tables 4.2.6.8 and 6.1.1.4'
H H 0.0000 0.0000 'International Tables Vol C Tables 4.2.6.8 and 6.1.1.4'
Co Co 0.3490 0.9720 'International Tables Vol C Tables 4.2.6.8 and 6.1.1.4'
N N 0.0060 0.0030 'International Tables Vol C Tables 4.2.6.8 and 6.1.1.4'
O O 0.0110 0.0060 'International Tables Vol C Tables 4.2.6.8 and 6.1.1.4'

loop_
_geom_angle_atom_site_label_1
_geom_angle_atom_site_label_2
_geom_angle_atom_site_label_3
_geom_angle
_geom_angle_site_symmetry_1
_geom_angle_site_symmetry_3
_geom_angle_publ_flag
O1 Co1 O1 84.09(15) . 3_665 ?
O1 Co1 O3 91.75(16) 3_665 . ?
O1 Co1 O3 96.50(15) . . ?
O1 Co1 O8 95.23(16) . . ?
O1 Co1 O11 97.38(15) . 2_554 ?
O1 Co1 O11 90.13(15) 3_665 2_554 ?
O1 Co1 O13 94.42(16) 3_665 . ?
O1 Co1 O13 178.15(17) . . ?
O3 Co1 O13 82.43(16) . . ?
O8 Co1 O1 178.59(16) . 3_665 ?
O8 Co1 O3 89.56(17) . . ?
O8 Co1 O11 88.73(16) . 2_554 ?
O8 Co1 O13 86.29(17) . . ?
O11 Co1 O3 166.11(16) 2_554 . ?
O11 Co1 O13 83.71(16) 2_554 . ?
O1 Co2 O2 99.97(15) . . ?
O1 Co2 O4 94.24(16) . 4_665 ?
O1 Co2 O6 174.25(16) . 1_655 ?
O1 Co2 O10 95.54(16) . . ?
O2 Co2 O6 81.55(15) . 1_655 ?
O4 Co2 O2 165.78(16) 4_665 . ?
O4 Co2 O6 84.25(16) 4_665 1_655 ?
O9 Co2 O1 99.94(16) . . ?
O9 Co2 O2 88.53(18) . . ?
O9 Co2 O4 89.68(18) . 4_665 ?
O9 Co2 O6 85.61(16) . 1_655 ?
O9 Co2 O10 164.50(17) . . ?
O10 Co2 O2 88.00(16) . . ?
O10 Co2 O4 89.99(16) . 4_665 ?
O10 Co2 O6 78.93(15) . 1_655 ?
Co1 O1 Co1 95.91(15) . 3_665 ?
Co2 O1 Co1 129.77(19) . 3_665 ?
Co2 O1 Co1 112.08(17) . . ?
C1 O2 Co2 128.3(4) . . ?
C1 O3 Co1 135.5(4) . . ?
C6 O4 Co2 124.0(4) . 4_566 ?
C12 O6 Co2 121.0(4) . 1_455 ?
C17 O8 Co1 135.1(4) . . ?
C17 O9 Co2 129.3(4) . . ?
C22 O11 Co1 124.8(4) . 2_544 ?
C24 N1 C26 108.5(6) . . ?
C24 N1 C28 123.7(6) . . ?
C26 N1 C28 127.7(6) . . ?
C24 N2 C25 109.5(6) . . ?
O2 C1 C2 120.1(5) . . ?
O3 C1 O2 125.1(5) . . ?
O3 C1 C2 114.8(5) . . ?
C3 C2 C1 121.4(5) . . ?
C8 C2 C1 118.8(5) . . ?
C8 C2 C3 119.4(5) . . ?
C2 C3 C9 122.1(5) . . ?
C4 C3 C2 118.1(5) . . ?
C4 C3 C9 119.6(5) . . ?
C3 C4 C5 122.4(5) . . ?
C4 C5 C6 119.9(5) . . ?
C7 C5 C4 118.4(5) . . ?
C7 C5 C6 121.6(5) . . ?
O4 C6 C5 115.7(5) . . ?
O5 C6 O4 125.8(6) . . ?
O5 C6 C5 118.5(5) . . ?
C8 C7 C5 120.2(5) . . ?
C7 C8 C2 120.8(5) . . ?
C10 C9 C3 123.0(5) . . ?
C10 C9 C21 118.3(5) . . ?
C21 C9 C3 118.3(5) . . ?
C9 C10 C11 120.4(5) . . ?
C10 C11 C12 122.4(5) . . ?
C13 C11 C10 120.5(5) . . ?
C13 C11 C12 117.1(5) . . ?
O6 C12 O7 122.5(5) . . ?
O6 C12 C11 122.6(5) . . ?
O7 C12 C11 114.9(5) . . ?
C11 C13 C14 120.4(5) . . ?
C13 C14 C15 121.6(5) . . ?
C13 C14 C21 118.0(5) . . ?
C21 C14 C15 120.4(5) . . ?
C16 C15 C14 122.3(5) . . ?
C20 C15 C14 118.6(5) . . ?
C20 C15 C16 119.1(5) . . ?
C15 C16 C17 122.1(5) . . ?
C18 C16 C15 119.4(5) . . ?
C18 C16 C17 118.4(5) . . ?
O8 C17 O9 127.6(6) . . ?
O8 C17 C16 117.0(5) . . ?
O9 C17 C16 115.4(5) . . ?
C16 C18 C19 121.9(5) . . ?
C23 C19 C18 119.0(5) . . ?
C15 C20 C23 122.3(5) . . ?
C9 C21 C14 122.4(5) . . ?
O11 C22 C23 117.4(5) . . ?
O12 C22 O11 123.0(6) . . ?
O12 C22 C23 119.6(5) . . ?
C19 C23 C20 118.3(5) . . ?
C19 C23 C22 121.3(5) . . ?
C20 C23 C22 120.3(5) . . ?
N1 C24 C27 126.6(7) . . ?
N2 C24 N1 107.5(6) . . ?
N2 C24 C27 125.9(7) . . ?
C26 C25 N2 107.6(7) . . ?
C25 C26 N1 106.9(6) . . ?
N1 C28 C29 112.8(6) . . ?
C30 C29 C28 120.8(7) . . ?
C30 C29 C31 119.4(6) . . ?
C31 C29 C28 119.7(7) . . ?
C29 C30 C31 120.7(7) . 3_566 ?
C29 C31 C30 119.8(7) . 3_566 ?

loop_
_geom_bond_atom_site_label_1
_geom_bond_atom_site_label_2
_geom_bond_distance
_geom_bond_site_symmetry_2
_geom_bond_publ_flag
Co1 O1 2.063(4) . ?
Co1 O1 2.095(4) 3_665 ?
Co1 O3 2.111(4) . ?
Co1 O8 2.063(4) . ?
Co1 O11 2.109(4) 2_554 ?
Co1 O13 2.133(4) . ?
Co2 O1 2.030(4) . ?
Co2 O2 2.214(4) . ?
Co2 O4 2.104(4) 4_665 ?
Co2 O6 2.307(4) 1_655 ?
Co2 O9 2.020(4) . ?
Co2 O10 2.086(4) . ?
O2 C1 1.261(6) . ?
O3 C1 1.254(7) . ?
O4 C6 1.259(7) . ?
O5 C6 1.256(7) . ?
O6 C12 1.218(7) . ?
O7 C12 1.329(7) . ?
O8 C17 1.238(7) . ?
O9 C17 1.262(7) . ?
O11 C22 1.254(7) . ?
O12 C22 1.250(7) . ?
N1 C24 1.349(8) . ?
N1 C26 1.374(9) . ?
N1 C28 1.477(8) . ?
N2 C24 1.310(9) . ?
N2 C25 1.370(9) . ?
C1 C2 1.511(8) . ?
C2 C3 1.408(8) . ?
C2 C8 1.403(8) . ?
C3 C4 1.388(8) . ?
C3 C9 1.487(8) . ?
C4 C5 1.396(8) . ?
C5 C6 1.515(8) . ?
C5 C7 1.391(8) . ?
C7 C8 1.385(8) . ?
C9 C10 1.389(8) . ?
C9 C21 1.395(8) . ?
C10 C11 1.399(8) . ?
C11 C12 1.478(8) . ?
C11 C13 1.390(8) . ?
C13 C14 1.398(8) . ?
C14 C15 1.492(8) . ?
C14 C21 1.402(8) . ?
C15 C16 1.388(8) . ?
C15 C20 1.379(8) . ?
C16 C17 1.511(8) . ?
C16 C18 1.374(8) . ?
C18 C19 1.396(8) . ?
C19 C23 1.395(8) . ?
C20 C23 1.397(8) . ?
C22 C23 1.507(8) . ?
C24 C27 1.486(10) . ?
C25 C26 1.331(10) . ?
C28 C29 1.515(10) . ?
C29 C30 1.378(10) . ?
C29 C31 1.379(10) . ?
C30 C31 1.383(10) 3_566 ?

loop_
_geom_torsion_atom_site_label_1
_geom_torsion_atom_site_label_2
_geom_torsion_atom_site_label_3
_geom_torsion_atom_site_label_4
_geom_torsion
_geom_torsion_site_symmetry_1
_geom_torsion_site_symmetry_2
_geom_torsion_site_symmetry_3
_geom_torsion_site_symmetry_4
_geom_torsion_publ_flag
Co1 O3 C1 O2 23.3(9) . . . . ?
Co1 O3 C1 C2 -158.1(4) . . . . ?
Co1 O8 C17 O9 -10.7(10) . . . . ?
Co1 O8 C17 C16 169.9(4) . . . . ?
Co1 O11 C22 O12 1.8(9) 2_544 . . . ?
Co1 O11 C22 C23 -175.2(4) 2_544 . . . ?
Co2 O2 C1 O3 -14.8(8) . . . . ?
Co2 O2 C1 C2 166.7(4) . . . . ?
Co2 O4 C6 O5 45.0(8) 4_566 . . . ?
Co2 O4 C6 C5 -133.4(4) 4_566 . . . ?
Co2 O6 C12 O7 48.9(8) 1_455 . . . ?
Co2 O6 C12 C11 -130.7(5) 1_455 . . . ?
Co2 O9 C17 O8 10.7(9) . . . . ?
Co2 O9 C17 C16 -169.9(4) . . . . ?
O2 C1 C2 C3 -139.8(6) . . . . ?
O2 C1 C2 C8 47.6(8) . . . . ?
O3 C1 C2 C3 41.6(8) . . . . ?
O3 C1 C2 C8 -131.1(6) . . . . ?
O11 C22 C23 C19 4.2(9) . . . . ?
O11 C22 C23 C20 179.8(6) . . . . ?
O12 C22 C23 C19 -173.0(6) . . . . ?
O12 C22 C23 C20 2.6(9) . . . . ?
N1 C28 C29 C30 -89.9(8) . . . . ?
N1 C28 C29 C31 92.4(8) . . . . ?
N2 C25 C26 N1 -0.2(8) . . . . ?
C1 C2 C3 C4 -164.9(5) . . . . ?
C1 C2 C3 C9 20.0(8) . . . . ?
C1 C2 C8 C7 168.6(5) . . . . ?
C2 C3 C4 C5 -4.1(9) . . . . ?
C2 C3 C9 C10 -146.0(6) . . . . ?
C2 C3 C9 C21 40.9(8) . . . . ?
C3 C2 C8 C7 -4.2(9) . . . . ?
C3 C4 C5 C6 173.4(5) . . . . ?
C3 C4 C5 C7 -3.2(9) . . . . ?
C3 C9 C10 C11 -174.4(5) . . . . ?
C3 C9 C21 C14 174.7(5) . . . . ?
C4 C3 C9 C10 38.9(8) . . . . ?
C4 C3 C9 C21 -134.2(6) . . . . ?
C4 C5 C6 O4 -12.7(8) . . . . ?
C4 C5 C6 O5 168.8(6) . . . . ?
C4 C5 C7 C8 6.9(9) . . . . ?
C5 C7 C8 C2 -3.3(9) . . . . ?
C6 C5 C7 C8 -169.7(5) . . . . ?
C7 C5 C6 O4 163.8(6) . . . . ?
C7 C5 C6 O5 -14.7(9) . . . . ?
C8 C2 C3 C4 7.7(8) . . . . ?
C8 C2 C3 C9 -167.4(5) . . . . ?
C9 C3 C4 C5 171.1(5) . . . . ?
C9 C10 C11 C12 -177.6(5) . . . . ?
C9 C10 C11 C13 0.8(9) . . . . ?
C10 C9 C21 C14 1.3(9) . . . . ?
C10 C11 C12 O6 161.1(6) . . . . ?
C10 C11 C12 O7 -18.5(9) . . . . ?
C10 C11 C13 C14 -0.3(9) . . . . ?
C11 C13 C14 C15 179.5(6) . . . . ?
C11 C13 C14 C21 0.2(9) . . . . ?
C12 C11 C13 C14 178.2(5) . . . . ?
C13 C11 C12 O6 -17.4(9) . . . . ?
C13 C11 C12 O7 163.0(6) . . . . ?
C13 C14 C15 C16 131.0(6) . . . . ?
C13 C14 C15 C20 -48.7(8) . . . . ?
C13 C14 C21 C9 -0.8(9) . . . . ?
C14 C15 C16 C17 -5.0(9) . . . . ?
C14 C15 C16 C18 177.5(5) . . . . ?
C14 C15 C20 C23 -179.4(5) . . . . ?
C15 C14 C21 C9 179.9(5) . . . . ?
C15 C16 C17 O8 -44.9(8) . . . . ?
C15 C16 C17 O9 135.7(6) . . . . ?
C15 C16 C18 C19 2.4(9) . . . . ?
C15 C20 C23 C19 1.4(9) . . . . ?
C15 C20 C23 C22 -174.3(6) . . . . ?
C16 C15 C20 C23 0.9(9) . . . . ?
C16 C18 C19 C23 0.0(9) . . . . ?
C17 C16 C18 C19 -175.2(6) . . . . ?
C18 C16 C17 O8 132.7(6) . . . . ?
C18 C16 C17 O9 -46.8(8) . . . . ?
C18 C19 C23 C20 -1.8(9) . . . . ?
C18 C19 C23 C22 173.8(6) . . . . ?
C20 C15 C16 C17 174.7(5) . . . . ?
C20 C15 C16 C18 -2.8(8) . . . . ?
C21 C9 C10 C11 -1.3(9) . . . . ?
C21 C14 C15 C16 -49.7(8) . . . . ?
C21 C14 C15 C20 130.6(6) . . . . ?
C24 N1 C26 C25 0.8(8) . . . . ?
C24 N1 C28 C29 -154.2(7) . . . . ?
C24 N2 C25 C26 -0.5(8) . . . . ?
C25 N2 C24 N1 1.0(8) . . . . ?
C25 N2 C24 C27 -179.4(8) . . . . ?
C26 N1 C24 N2 -1.1(8) . . . . ?
C26 N1 C24 C27 179.3(8) . . . . ?
C26 N1 C28 C29 29.6(11) . . . . ?
C28 N1 C24 N2 -178.0(6) . . . . ?
C28 N1 C24 C27 2.4(12) . . . . ?
C28 N1 C26 C25 177.6(7) . . . . ?
C28 C29 C30 C31 -178.5(7) . . . 3_566 ?
C28 C29 C31 C30 178.5(6) . . . 3_566 ?
C30 C29 C31 C30 0.9(12) . . . 3_566 ?
C31 C29 C30 C31 -0.9(12) . . . 3_566 ?
